data_1502800
loop_
_publ_author_name
'Wang, Jia-Ming'
'Ding, Guang-Zhi'
'Fang, Lei'
'Dai, Jun-Gui'
'Yu, Shi-Shan'
'Wang, Ying-Hong'
'Chen, Xiao-Guang'
'Ma, Shuang-Gang'
'Qu, Jing'
'Xu, Song'
'Du, Dan'

_publ_section_title
;
 Thiodiketopiperazines produced by the endophytic fungus Epicoccum nigrum.
;
_journal_issue 7
_journal_name_full 'Journal of natural products'
_journal_page_first 1240
_journal_page_last 1249
_journal_paper_doi 10.1021/np1000895
_journal_volume 73
_journal_year 2010
_chemical_absolute_configuration ad
_chemical_formula_sum 'C18 H20 N2 O8 S3'
_chemical_formula_weight 488.54
_chemical_name_systematic
; 
 ? 
;
_space_group_IT_number 4
_symmetry_cell_setting monoclinic
_symmetry_space_group_name_Hall 'P 2yb'
_symmetry_space_group_name_H-M 'P 1 21 1'
_atom_sites_solution_hydrogens geom
_atom_sites_solution_primary direct
_atom_sites_solution_secondary difmap
_audit_creation_method SHELXL-97
_cell_angle_alpha 90.00
_cell_angle_beta 95.20(3)
_cell_angle_gamma 90.00
_cell_formula_units_Z 2
_cell_length_a 6.5869(13)
_cell_length_b 8.1866(16)
_cell_length_c 17.513(4)
_cell_measurement_reflns_used 3601
_cell_measurement_temperature 173(2)
_cell_measurement_theta_max 27.47
_cell_measurement_theta_min 2.34
_cell_volume 940.5(3)
_computing_cell_refinement 'CrystalClear (Rigaku Inc., 2008)'
_computing_data_collection 'CrystalClear (Rigaku Inc., 2008)'
_computing_data_reduction 'CrystalClear (Rigaku Inc., 2008)'
_computing_molecular_graphics
;
 Mercury: visualization and analysis of crystal structures, C. F. Macrae,
 P. R. Edgington, P. McCabe, E. Pidcock, G. P. Shields, R. Taylor,
 M. Towler and J. van de Streek, J. Appl. Cryst., 39, 453-457, 2006.
;
_computing_publication_material 'SHELX-97 (Sheldrick, 1997)'
_computing_structure_refinement 'SHELX-97 (Sheldrick, 1997)'
_computing_structure_solution 'SHELX-97 (Sheldrick, 1997)'
_diffrn_ambient_temperature 173(2)
_diffrn_detector_area_resol_mean 28.5714
_diffrn_measured_fraction_theta_full 0.999
_diffrn_measured_fraction_theta_max 0.999
_diffrn_measurement_device_type 'MM007HF + CCD (Saturn724+)'
_diffrn_measurement_method '\w scans at fixed \c = 45\%'
_diffrn_radiation_monochromator Confocal
_diffrn_radiation_source 'Rotating Anode'
_diffrn_radiation_type MoK\a
_diffrn_radiation_wavelength 0.71073
_diffrn_reflns_av_R_equivalents 0.0493
_diffrn_reflns_av_sigmaI/netI 0.0455
_diffrn_reflns_limit_h_max 8
_diffrn_reflns_limit_h_min -8
_diffrn_reflns_limit_k_max 10
_diffrn_reflns_limit_k_min -10
_diffrn_reflns_limit_l_max 22
_diffrn_reflns_limit_l_min -22
_diffrn_reflns_number 12690
_diffrn_reflns_theta_full 27.47
_diffrn_reflns_theta_max 27.47
_diffrn_reflns_theta_min 2.34
_exptl_absorpt_coefficient_mu 0.450
_exptl_absorpt_correction_T_max 0.9606
_exptl_absorpt_correction_T_min 0.9356
_exptl_absorpt_correction_type numerical
_exptl_absorpt_process_details 'CrystalClear (Rigaku Inc., 2008)'
_exptl_crystal_colour colorless
_exptl_crystal_density_diffrn 1.725
_exptl_crystal_density_method 'not measured'
_exptl_crystal_description block
_exptl_crystal_F_000 508
_exptl_crystal_size_max 0.15
_exptl_crystal_size_mid 0.10
_exptl_crystal_size_min 0.09
_refine_diff_density_max 0.459
_refine_diff_density_min -0.344
_refine_diff_density_rms 0.059
_refine_ls_abs_structure_details 'Flack H D (1983), Acta Cryst. A39, 876-881'
_refine_ls_abs_structure_Flack -0.03(6)
_refine_ls_extinction_method none
_refine_ls_goodness_of_fit_ref 1.060
_refine_ls_hydrogen_treatment constr
_refine_ls_matrix_type full
_refine_ls_number_parameters 280
_refine_ls_number_reflns 4211
_refine_ls_number_restraints 1
_refine_ls_restrained_S_all 1.060
_refine_ls_R_factor_all 0.0376
_refine_ls_R_factor_gt 0.0360
_refine_ls_shift/su_max 0.001
_refine_ls_shift/su_mean 0.000
_refine_ls_structure_factor_coef Fsqd
_refine_ls_weighting_details 'calc w=1/[\s^2^(Fo^2^)+(0.0299P)^2^+0.5366P] where P=(Fo^2^+2Fc^2^)/3'
_refine_ls_weighting_scheme calc
_refine_ls_wR_factor_gt 0.0799
_refine_ls_wR_factor_ref 0.0810
_reflns_number_gt 4096
_reflns_number_total 4211
_reflns_threshold_expression >2sigma(I)
_cod_data_source_file np1000895_si_002.cif
_cod_data_source_block mx341
_cod_original_sg_symbol_H-M P2(1)
_cod_database_code 1502800

loop_
_symmetry_equiv_pos_as_xyz
'x, y, z'
'-x, y+1/2, -z'

loop_
_atom_site_label
_atom_site_type_symbol
_atom_site_fract_x
_atom_site_fract_y
_atom_site_fract_z
_atom_site_U_iso_or_equiv
_atom_site_adp_type
_atom_site_occupancy
_atom_site_symmetry_multiplicity
_atom_site_calc_flag
_atom_site_refinement_flags
S1 S 0.61223(9) 0.11067(7) 0.11575(3) 0.01624(12) Uani 1 1 d .
S2 S 0.42489(9) 0.02765(9) 0.31127(4) 0.02205(14) Uani 1 1 d .
S3 S 0.55779(10) 0.23991(8) 0.34705(4) 0.02056(14) Uani 1 1 d .
O1 O 0.8006(3) 0.2794(2) -0.05034(10) 0.0233(4) Uani 1 1 d .
O2 O 0.9414(3) -0.1285(2) 0.20567(10) 0.0194(4) Uani 1 1 d .
O3 O 0.7758(3) -0.3185(2) 0.41716(10) 0.0248(4) Uani 1 1 d .
H1O3 H 0.8472 -0.3807 0.3933 0.030 Uiso 1 1 d R
O4 O 0.7714(3) 0.1056(3) 0.54758(11) 0.0342(5) Uani 1 1 d .
O5 O 0.9288(3) 0.4825(2) 0.30182(10) 0.0242(4) Uani 1 1 d .
O6 O 0.8001(3) 0.6429(2) 0.05925(10) 0.0204(4) Uani 1 1 d .
H1O6 H 0.8929 0.7099 0.0698 0.024 Uiso 1 1 d R
O7 O 0.4417(3) 0.4181(2) 0.16190(10) 0.0231(4) Uani 1 1 d .
H1O7 H 0.4118 0.5083 0.1794 0.028 Uiso 1 1 d R
O8 O 0.2882(3) 0.6668(3) 0.24876(14) 0.0387(5) Uani 1 1 d .
H1O8 H 0.2584 0.6135 0.2872 0.046 Uiso 1 1 d R
H2O8 H 0.1997 0.7396 0.2391 0.046 Uiso 1 1 d R
N1 N 0.8677(3) 0.0472(2) 0.29910(11) 0.0137(4) Uani 1 1 d .
N2 N 0.8837(3) 0.3093(2) 0.20127(11) 0.0139(4) Uani 1 1 d .
C1 C 0.5937(4) 0.2959(3) 0.05609(13) 0.0147(5) Uani 1 1 d .
H1A H 0.4793 0.2802 0.0152 0.018 Uiso 1 1 calc R
C2 C 0.7907(4) 0.3020(3) 0.01792(13) 0.0161(5) Uani 1 1 d .
C3 C 0.9790(3) 0.3225(3) 0.07397(13) 0.0155(5) Uani 1 1 d .
H3A H 1.0966 0.3666 0.0480 0.019 Uiso 1 1 calc R
C4 C 1.0289(4) 0.1542(3) 0.11043(13) 0.0161(5) Uani 1 1 d .
H4A H 1.0118 0.0651 0.0722 0.019 Uiso 1 1 calc R
H4B H 1.1686 0.1506 0.1365 0.019 Uiso 1 1 calc R
C5 C 0.8665(3) 0.1467(3) 0.16789(13) 0.0126(4) Uani 1 1 d .
C6 C 0.8955(3) 0.0091(3) 0.22599(13) 0.0142(5) Uani 1 1 d .
C7 C 0.8961(4) -0.0738(3) 0.36203(13) 0.0155(5) Uani 1 1 d .
H7A H 1.0257 -0.1350 0.3572 0.019 Uiso 1 1 calc R
C8 C 0.7201(4) -0.1961(3) 0.36093(14) 0.0169(5) Uani 1 1 d .
H8A H 0.6967 -0.2474 0.3091 0.020 Uiso 1 1 calc R
C9 C 0.5228(4) -0.1218(3) 0.38360(14) 0.0192(5) Uani 1 1 d .
H9A H 0.4206 -0.2123 0.3830 0.023 Uiso 1 1 calc R
C10 C 0.5508(4) -0.0566(3) 0.46584(14) 0.0200(5) Uani 1 1 d .
H10A H 0.4352 0.0169 0.4738 0.024 Uiso 1 1 calc R
H10B H 0.5440 -0.1498 0.5015 0.024 Uiso 1 1 calc R
C11 C 0.7466(4) 0.0348(3) 0.48672(13) 0.0197(5) Uani 1 1 d .
C12 C 0.9218(4) 0.0325(3) 0.43522(13) 0.0167(5) Uani 1 1 d .
H12A H 1.0479 -0.0038 0.4667 0.020 Uiso 1 1 calc R
C13 C 0.9586(4) 0.2067(3) 0.40571(14) 0.0190(5) Uani 1 1 d .
H13A H 0.9086 0.2901 0.4404 0.023 Uiso 1 1 calc R
H13B H 1.1051 0.2259 0.4006 0.023 Uiso 1 1 calc R
C14 C 0.8350(4) 0.2091(3) 0.32763(13) 0.0151(5) Uani 1 1 d .
C15 C 0.8880(4) 0.3449(3) 0.27563(14) 0.0159(5) Uani 1 1 d .
C16 C 0.9324(3) 0.4298(3) 0.14288(13) 0.0138(5) Uani 1 1 d .
H16A H 1.0569 0.4928 0.1618 0.017 Uiso 1 1 calc R
C17 C 0.7547(3) 0.5470(3) 0.12363(13) 0.0140(5) Uani 1 1 d .
H17A H 0.7363 0.6193 0.1685 0.017 Uiso 1 1 calc R
C18 C 0.5546(4) 0.4566(3) 0.09886(14) 0.0158(5) Uani 1 1 d .
H18A H 0.4688 0.5292 0.0631 0.019 Uiso 1 1 calc R

loop_
_atom_site_aniso_label
_atom_site_aniso_U_11
_atom_site_aniso_U_22
_atom_site_aniso_U_33
_atom_site_aniso_U_23
_atom_site_aniso_U_13
_atom_site_aniso_U_12
S1 0.0153(3) 0.0155(3) 0.0178(3) -0.0002(2) 0.0008(2) -0.0035(2)
S2 0.0161(3) 0.0273(3) 0.0225(3) 0.0033(3) 0.0002(2) 0.0009(3)
S3 0.0212(3) 0.0200(3) 0.0216(3) 0.0005(2) 0.0074(2) 0.0058(2)
O1 0.0271(10) 0.0295(10) 0.0141(8) -0.0027(8) 0.0054(7) -0.0033(8)
O2 0.0260(9) 0.0133(8) 0.0196(9) -0.0022(7) 0.0059(7) 0.0024(7)
O3 0.0319(10) 0.0174(9) 0.0269(10) 0.0087(8) 0.0126(8) 0.0045(8)
O4 0.0313(11) 0.0515(14) 0.0204(10) -0.0105(11) 0.0062(8) -0.0037(11)
O5 0.0386(11) 0.0149(9) 0.0193(9) -0.0021(7) 0.0029(8) -0.0030(8)
O6 0.0201(8) 0.0191(9) 0.0218(9) 0.0085(7) 0.0014(7) -0.0035(7)
O7 0.0218(9) 0.0216(10) 0.0279(10) -0.0039(8) 0.0127(7) -0.0011(7)
O8 0.0314(11) 0.0292(11) 0.0548(14) -0.0123(11) -0.0008(10) 0.0035(9)
N1 0.0162(9) 0.0127(9) 0.0129(9) 0.0007(8) 0.0045(7) 0.0037(8)
N2 0.0165(10) 0.0127(10) 0.0125(9) 0.0007(8) 0.0015(7) 0.0006(8)
C1 0.0134(11) 0.0154(11) 0.0152(11) -0.0001(9) 0.0017(8) 0.0002(9)
C2 0.0187(12) 0.0133(11) 0.0171(11) 0.0006(10) 0.0046(9) 0.0005(9)
C3 0.0144(11) 0.0180(12) 0.0146(11) -0.0001(10) 0.0038(9) 0.0001(9)
C4 0.0151(11) 0.0190(12) 0.0145(11) -0.0013(9) 0.0034(9) 0.0022(9)
C5 0.0129(10) 0.0123(11) 0.0129(11) -0.0009(9) 0.0017(8) 0.0016(8)
C6 0.0131(10) 0.0150(11) 0.0147(11) 0.0000(10) 0.0026(8) -0.0013(9)
C7 0.0165(11) 0.0154(11) 0.0148(11) 0.0031(10) 0.0030(9) 0.0031(9)
C8 0.0187(12) 0.0151(12) 0.0171(12) 0.0014(10) 0.0034(9) 0.0011(10)
C9 0.0192(12) 0.0206(12) 0.0186(12) 0.0029(11) 0.0058(9) -0.0020(10)
C10 0.0214(12) 0.0230(12) 0.0168(12) 0.0011(10) 0.0080(9) 0.0026(11)
C11 0.0231(12) 0.0225(12) 0.0139(12) 0.0022(11) 0.0039(9) 0.0057(11)
C12 0.0181(11) 0.0177(11) 0.0140(11) 0.0016(10) 0.0002(9) 0.0017(10)
C13 0.0238(12) 0.0179(13) 0.0154(11) -0.0010(10) 0.0031(10) -0.0023(10)
C14 0.0175(11) 0.0140(11) 0.0142(11) -0.0018(9) 0.0035(9) 0.0008(9)
C15 0.0171(11) 0.0147(11) 0.0159(11) -0.0001(9) 0.0012(9) 0.0020(9)
C16 0.0152(11) 0.0145(11) 0.0119(11) 0.0013(9) 0.0022(8) -0.0011(9)
C17 0.0162(11) 0.0117(11) 0.0142(11) 0.0028(9) 0.0021(9) -0.0001(9)
C18 0.0154(11) 0.0165(11) 0.0156(11) 0.0017(9) 0.0027(9) 0.0016(9)

loop_
_atom_type_symbol
_atom_type_description
_atom_type_scat_dispersion_real
_atom_type_scat_dispersion_imag
_atom_type_scat_source
C C 0.0033 0.0016 'International Tables Vol C Tables 4.2.6.8 and 6.1.1.4'
H H 0.0000 0.0000 'International Tables Vol C Tables 4.2.6.8 and 6.1.1.4'
N N 0.0061 0.0033 'International Tables Vol C Tables 4.2.6.8 and 6.1.1.4'
O O 0.0106 0.0060 'International Tables Vol C Tables 4.2.6.8 and 6.1.1.4'
S S 0.1246 0.1234 'International Tables Vol C Tables 4.2.6.8 and 6.1.1.4'

loop_
_geom_angle_atom_site_label_1
_geom_angle_atom_site_label_2
_geom_angle_atom_site_label_3
_geom_angle
C1 S1 C5 99.14(10)
C9 S2 S3 104.14(9)
C14 S3 S2 103.07(8)
C8 O3 H1O3 101.8
C17 O6 H1O6 113.0
C18 O7 H1O7 104.4
H1O8 O8 H2O8 108.7
C6 N1 C14 125.5(2)
C6 N1 C7 122.3(2)
C14 N1 C7 111.73(18)
C15 N2 C5 125.96(19)
C15 N2 C16 123.0(2)
C5 N2 C16 110.29(18)
C2 C1 C18 111.86(19)
C2 C1 S1 105.23(16)
C18 C1 S1 115.56(16)
C2 C1 H1A 108.0
C18 C1 H1A 108.0
S1 C1 H1A 108.0
O1 C2 C1 123.6(2)
O1 C2 C3 122.5(2)
C1 C2 C3 113.63(19)
C2 C3 C4 107.5(2)
C2 C3 C16 111.00(19)
C4 C3 C16 103.56(18)
C2 C3 H3A 111.5
C4 C3 H3A 111.5
C16 C3 H3A 111.5
C5 C4 C3 99.92(18)
C5 C4 H4A 111.8
C3 C4 H4A 111.8
C5 C4 H4B 111.8
C3 C4 H4B 111.8
H4A C4 H4B 109.5
N2 C5 C6 114.17(18)
N2 C5 C4 101.16(18)
C6 C5 C4 114.58(19)
N2 C5 S1 112.16(15)
C6 C5 S1 105.34(15)
C4 C5 S1 109.57(16)
O2 C6 N1 123.1(2)
O2 C6 C5 120.4(2)
N1 C6 C5 116.5(2)
N1 C7 C8 112.54(19)
N1 C7 C12 103.72(19)
C8 C7 C12 113.86(19)
N1 C7 H7A 108.8
C8 C7 H7A 108.8
C12 C7 H7A 108.8
O3 C8 C9 105.84(19)
O3 C8 C7 107.62(19)
C9 C8 C7 113.6(2)
O3 C8 H8A 109.9
C9 C8 H8A 109.9
C7 C8 H8A 109.9
C8 C9 C10 110.6(2)
C8 C9 S2 109.98(16)
C10 C9 S2 114.92(18)
C8 C9 H9A 107.0
C10 C9 H9A 107.0
S2 C9 H9A 107.0
C11 C10 C9 115.4(2)
C11 C10 H10A 108.4
C9 C10 H10A 108.4
C11 C10 H10B 108.4
C9 C10 H10B 108.4
H10A C10 H10B 107.5
O4 C11 C10 119.7(2)
O4 C11 C12 118.4(2)
C10 C11 C12 121.8(2)
C11 C12 C13 109.7(2)
C11 C12 C7 117.7(2)
C13 C12 C7 104.57(18)
C11 C12 H12A 108.2
C13 C12 H12A 108.2
C7 C12 H12A 108.2
C14 C13 C12 102.98(19)
C14 C13 H13A 111.2
C12 C13 H13A 111.2
C14 C13 H13B 111.2
C12 C13 H13B 111.2
H13A C13 H13B 109.1
N1 C14 C15 114.97(19)
N1 C14 C13 102.40(19)
C15 C14 C13 114.8(2)
N1 C14 S3 111.11(16)
C15 C14 S3 106.84(16)
C13 C14 S3 106.47(16)
O5 C15 N2 123.1(2)
O5 C15 C14 120.4(2)
N2 C15 C14 116.5(2)
N2 C16 C17 111.24(19)
N2 C16 C3 103.42(19)
C17 C16 C3 112.78(19)
N2 C16 H16A 109.7
C17 C16 H16A 109.7
C3 C16 H16A 109.7
O6 C17 C16 108.00(18)
O6 C17 C18 106.07(18)
C16 C17 C18 112.3(2)
O6 C17 H17A 110.1
C16 C17 H17A 110.1
C18 C17 H17A 110.1
O7 C18 C17 112.5(2)
O7 C18 C1 108.01(19)
C17 C18 C1 111.69(19)
O7 C18 H18A 108.2
C17 C18 H18A 108.2
C1 C18 H18A 108.2

loop_
_geom_bond_atom_site_label_1
_geom_bond_atom_site_label_2
_geom_bond_distance
S1 C1 1.839(3)
S1 C5 1.857(2)
S2 C9 1.836(3)
S2 S3 2.0197(10)
S3 C14 1.904(2)
O1 C2 1.217(3)
O2 C6 1.227(3)
O3 C8 1.430(3)
O3 H1O3 0.8301
O4 C11 1.212(3)
O5 C15 1.237(3)
O6 C17 1.427(3)
O6 H1O6 0.8299
O7 C18 1.421(3)
O7 H1O7 0.8301
O8 H1O8 0.8400
O8 H2O8 0.8400
N1 C6 1.346(3)
N1 C14 1.440(3)
N1 C7 1.481(3)
N2 C15 1.332(3)
N2 C5 1.454(3)
N2 C16 1.477(3)
C1 C2 1.514(3)
C1 C18 1.547(3)
C1 H1A 1.0000
C2 C3 1.520(3)
C3 C4 1.541(3)
C3 C16 1.546(3)
C3 H3A 1.0000
C4 C5 1.535(3)
C4 H4A 0.9900
C4 H4B 0.9900
C5 C6 1.519(3)
C7 C8 1.531(3)
C7 C12 1.546(3)
C7 H7A 1.0000
C8 C9 1.520(3)
C8 H8A 1.0000
C9 C10 1.531(3)
C9 H9A 1.0000
C10 C11 1.507(4)
C10 H10A 0.9900
C10 H10B 0.9900
C11 C12 1.528(3)
C12 C13 1.543(3)
C12 H12A 1.0000
C13 C14 1.527(3)
C13 H13A 0.9900
C13 H13B 0.9900
C14 C15 1.499(3)
C16 C17 1.527(3)
C16 H16A 1.0000
C17 C18 1.539(3)
C17 H17A 1.0000
C18 H18A 1.0000

loop_
_geom_hbond_atom_site_label_D
_geom_hbond_atom_site_label_H
_geom_hbond_atom_site_label_A
_geom_hbond_distance_DH
_geom_hbond_distance_HA
_geom_hbond_distance_DA
_geom_hbond_angle_DHA
_geom_hbond_site_symmetry_A
O3 H1O3 O5 0.83 2.07 2.849(3) 157.1 1_545
O3 H1O3 O4 0.83 2.63 3.054(3) 113.1 2_746
O6 H1O6 O1 0.83 2.15 2.876(3) 145.2 2_755
O7 H1O7 O8 0.83 2.00 2.785(3) 157.6 .
O8 H1O8 O5 0.84 2.46 3.023(3) 125.7 1_455
O8 H2O8 O2 0.84 2.06 2.878(3) 166.3 1_465

loop_
_geom_torsion_atom_site_label_1
_geom_torsion_atom_site_label_2
_geom_torsion_atom_site_label_3
_geom_torsion_atom_site_label_4
_geom_torsion
C9 S2 S3 C14 71.29(12)
C5 S1 C1 C2 50.88(17)
C5 S1 C1 C18 -73.04(18)
C18 C1 C2 O1 -123.3(3)
S1 C1 C2 O1 110.4(2)
C18 C1 C2 C3 62.4(3)
S1 C1 C2 C3 -63.8(2)
O1 C2 C3 C4 -95.8(3)
C1 C2 C3 C4 78.5(2)
O1 C2 C3 C16 151.6(2)
C1 C2 C3 C16 -34.1(3)
C2 C3 C4 C5 -77.1(2)
C16 C3 C4 C5 40.4(2)
C15 N2 C5 C6 -11.7(3)
C16 N2 C5 C6 158.37(19)
C15 N2 C5 C4 -135.3(2)
C16 N2 C5 C4 34.8(2)
C15 N2 C5 S1 108.1(2)
C16 N2 C5 S1 -81.9(2)
C3 C4 C5 N2 -45.4(2)
C3 C4 C5 C6 -168.67(19)
C3 C4 C5 S1 73.21(18)
C1 S1 C5 N2 50.02(17)
C1 S1 C5 C6 174.78(15)
C1 S1 C5 C4 -61.49(17)
C14 N1 C6 O2 173.1(2)
C7 N1 C6 O2 1.7(3)
C14 N1 C6 C5 -7.1(3)
C7 N1 C6 C5 -178.4(2)
N2 C5 C6 O2 -159.5(2)
C4 C5 C6 O2 -43.5(3)
S1 C5 C6 O2 77.0(2)
N2 C5 C6 N1 20.6(3)
C4 C5 C6 N1 136.6(2)
S1 C5 C6 N1 -102.89(19)
C6 N1 C7 C8 -75.1(3)
C14 N1 C7 C8 112.4(2)
C6 N1 C7 C12 161.3(2)
C14 N1 C7 C12 -11.1(2)
N1 C7 C8 O3 172.50(18)
C12 C7 C8 O3 -69.8(2)
N1 C7 C8 C9 -70.7(3)
C12 C7 C8 C9 47.0(3)
O3 C8 C9 C10 56.2(3)
C7 C8 C9 C10 -61.7(3)
O3 C8 C9 S2 -175.80(16)
C7 C8 C9 S2 66.3(2)
S3 S2 C9 C8 -89.05(17)
S3 S2 C9 C10 36.54(19)
C8 C9 C10 C11 42.6(3)
S2 C9 C10 C11 -82.7(3)
C9 C10 C11 O4 172.0(2)
C9 C10 C11 C12 -11.8(4)
O4 C11 C12 C13 -67.2(3)
C10 C11 C12 C13 116.5(3)
O4 C11 C12 C7 173.5(2)
C10 C11 C12 C7 -2.8(3)
N1 C7 C12 C11 108.3(2)
C8 C7 C12 C11 -14.4(3)
N1 C7 C12 C13 -13.7(2)
C8 C7 C12 C13 -136.3(2)
C11 C12 C13 C14 -95.2(2)
C7 C12 C13 C14 31.8(2)
C6 N1 C14 C15 -15.7(3)
C7 N1 C14 C15 156.40(19)
C6 N1 C14 C13 -140.9(2)
C7 N1 C14 C13 31.2(2)
C6 N1 C14 S3 105.8(2)
C7 N1 C14 S3 -82.1(2)
C12 C13 C14 N1 -38.0(2)
C12 C13 C14 C15 -163.3(2)
C12 C13 C14 S3 78.70(19)
S2 S3 C14 N1 -3.50(17)
S2 S3 C14 C15 122.63(15)
S2 S3 C14 C13 -114.25(15)
C5 N2 C15 O5 170.4(2)
C16 N2 C15 O5 1.6(4)
C5 N2 C15 C14 -11.0(3)
C16 N2 C15 C14 -179.9(2)
N1 C14 C15 O5 -156.9(2)
C13 C14 C15 O5 -38.5(3)
S3 C14 C15 O5 79.3(3)
N1 C14 C15 N2 24.5(3)
C13 C14 C15 N2 142.9(2)
S3 C14 C15 N2 -99.3(2)
C15 N2 C16 C17 -77.4(3)
C5 N2 C16 C17 112.2(2)
C15 N2 C16 C3 161.3(2)
C5 N2 C16 C3 -9.1(2)
C2 C3 C16 N2 94.7(2)
C4 C3 C16 N2 -20.3(2)
C2 C3 C16 C17 -25.6(3)
C4 C3 C16 C17 -140.6(2)
N2 C16 C17 O6 -171.37(18)
C3 C16 C17 O6 -55.7(3)
N2 C16 C17 C18 -54.8(3)
C3 C16 C17 C18 60.9(3)
O6 C17 C18 O7 -153.02(19)
C16 C17 C18 O7 89.2(2)
O6 C17 C18 C1 85.3(2)
C16 C17 C18 C1 -32.4(3)
C2 C1 C18 O7 -150.1(2)
S1 C1 C18 O7 -29.7(2)
C2 C1 C18 C17 -25.9(3)
S1 C1 C18 C17 94.5(2)
